data_4507873
loop_
_publ_author_name
'Chen, Na'
'Li, Ming-Xing'
'Yang, Peng'
'He, Xiang'
'Shao, Min'
'Zhu, Shou-Rong'

_publ_section_title
;
 Chiral Coordination Polymers with SHG-Active and Luminescence: An Unusual
 Homochiral 3D MOF Constructed from Achiral Components
;
_journal_issue 6
_journal_name_full 'Crystal Growth &amp; Design'
_journal_page_first 2650
_journal_paper_doi 10.1021/cg400426m
_journal_volume 13
_journal_year 2013
_chemical_formula_sum 'C38 H44 Cd2 N6 O8'
_chemical_formula_weight 937.59
_chemical_name_systematic
; 
 ? 
;
_space_group_IT_number 14
_symmetry_cell_setting monoclinic
_symmetry_space_group_name_Hall '-P 2ybc'
_symmetry_space_group_name_H-M 'P 1 21/c 1'
_atom_sites_solution_hydrogens geom
_atom_sites_solution_primary direct
_atom_sites_solution_secondary difmap
_audit_creation_method SHELXL-97
_cell_angle_alpha 90.00
_cell_angle_beta 97.940(2)
_cell_angle_gamma 90.00
_cell_formula_units_Z 2
_cell_length_a 10.5112(15)
_cell_length_b 14.073(2)
_cell_length_c 13.283(2)
_cell_measurement_temperature 293(2)
_cell_measurement_theta_max 25
_cell_measurement_theta_min 2.43
_cell_volume 1946.0(5)
_computing_cell_refinement 'Bruker SMART'
_computing_data_collection 'Bruker SMART'
_computing_data_reduction 'Bruker SAINT'
_computing_molecular_graphics 'Bruker SHELXTL'
_computing_publication_material 'Bruker SHELXTL'
_computing_structure_refinement 'SHELXL-97 (Sheldrick, 2008)'
_computing_structure_solution 'SHELXS-97 (Sheldrick, 2008)'
_diffrn_ambient_temperature 293(2)
_diffrn_measured_fraction_theta_full 0.984
_diffrn_measured_fraction_theta_max 0.984
_diffrn_measurement_device_type 'CCD area detector'
_diffrn_measurement_method 'phi and omega scans'
_diffrn_radiation_monochromator graphite
_diffrn_radiation_source 'fine-focus sealed tube'
_diffrn_radiation_type MoK\a
_diffrn_radiation_wavelength 0.71073
_diffrn_reflns_av_R_equivalents 0.0387
_diffrn_reflns_av_sigmaI/netI 0.0954
_diffrn_reflns_limit_h_max 13
_diffrn_reflns_limit_h_min -13
_diffrn_reflns_limit_k_max 18
_diffrn_reflns_limit_k_min -17
_diffrn_reflns_limit_l_max 17
_diffrn_reflns_limit_l_min -9
_diffrn_reflns_number 11405
_diffrn_reflns_theta_full 27.52
_diffrn_reflns_theta_max 27.52
_diffrn_reflns_theta_min 1.96
_exptl_absorpt_coefficient_mu 1.151
_exptl_absorpt_correction_T_max 0.9554
_exptl_absorpt_correction_T_min 0.8838
_exptl_absorpt_correction_type multi-scan
_exptl_absorpt_process_details sadabs
_exptl_crystal_colour colourless
_exptl_crystal_density_diffrn 1.600
_exptl_crystal_density_method 'not measured'
_exptl_crystal_description block
_exptl_crystal_F_000 948
_exptl_crystal_size_max 0.11
_exptl_crystal_size_mid 0.11
_exptl_crystal_size_min 0.04
_refine_diff_density_max 0.977
_refine_diff_density_min -0.926
_refine_diff_density_rms 0.125
_refine_ls_extinction_method none
_refine_ls_goodness_of_fit_ref 0.994
_refine_ls_hydrogen_treatment mixed
_refine_ls_matrix_type full
_refine_ls_number_parameters 247
_refine_ls_number_reflns 4415
_refine_ls_number_restraints 0
_refine_ls_restrained_S_all 0.994
_refine_ls_R_factor_all 0.1383
_refine_ls_R_factor_gt 0.0924
_refine_ls_shift/su_max 0.002
_refine_ls_shift/su_mean 0.000
_refine_ls_structure_factor_coef Fsqd
_refine_ls_weighting_details 'calc w=1/[\s^2^(Fo^2^)+(0.0187P)^2^+31.0875P] where P=(Fo^2^+2Fc^2^)/3'
_refine_ls_weighting_scheme calc
_refine_ls_wR_factor_gt 0.1817
_refine_ls_wR_factor_ref 0.1992
_reflns_number_gt 2640
_reflns_number_total 4415
_reflns_threshold_expression >2sigma(I)
_cod_data_source_file cg400426m_si_007.cif
_cod_data_source_block 2
_cod_depositor_comments
;
The following automatic conversions were performed:

'_symmetry_cell_setting' value 'Monoclinic' changed to 'monoclinic'
according to /home/saulius/struct/CIF-dictionaries/cif_core.dic
dictionary named 'cif_core.dic' version 2.3.1 from 2005-06-27.

Automatic conversion script
Id: cif_fix_values 1891 2012-01-12 08:04:46Z andrius 
;
_cod_original_sg_symbol_H-M P2(1)/C
_cod_database_code 4507873

loop_
_symmetry_equiv_pos_as_xyz
'x, y, z'
'-x, y+1/2, -z+1/2'
'-x, -y, -z'
'x, -y-1/2, z-1/2'

loop_
_atom_site_label
_atom_site_type_symbol
_atom_site_fract_x
_atom_site_fract_y
_atom_site_fract_z
_atom_site_U_iso_or_equiv
_atom_site_adp_type
_atom_site_occupancy
_atom_site_symmetry_multiplicity
_atom_site_calc_flag
_atom_site_refinement_flags
C1 C 0.5642(11) -0.1013(11) -0.0563(10) 0.069(4) Uani 1 1 d .
H1 H 0.5481 -0.0897 -0.1258 0.083 Uiso 1 1 calc R
C2 C 0.6582(11) -0.1010(11) 0.0939(11) 0.075(4) Uani 1 1 d .
H2 H 0.7175 -0.0895 0.1513 0.090 Uiso 1 1 calc R
C3 C 0.4964(18) -0.1949(14) 0.1772(12) 0.119(7) Uani 1 1 d .
H3A H 0.5454 -0.2526 0.1935 0.142 Uiso 1 1 calc R
H3B H 0.4079 -0.2130 0.1554 0.142 Uiso 1 1 calc R
C4 C 0.5022(17) -0.1344(14) 0.2733(13) 0.090(5) Uani 1 1 d .
C5 C 0.424(2) -0.0609(19) 0.2794(13) 0.149(11) Uani 1 1 d .
H5 H 0.3717 -0.0422 0.2207 0.179 Uiso 1 1 calc R
C6 C 0.4173(19) -0.012(2) 0.3655(15) 0.158(11) Uani 1 1 d .
H6 H 0.3543 0.0346 0.3655 0.190 Uiso 1 1 calc R
C7 C 0.4995(13) -0.0278(11) 0.4530(10) 0.074(4) Uani 1 1 d .
C8 C 0.586(2) -0.0989(15) 0.4442(16) 0.130(8) Uani 1 1 d .
H8 H 0.6478 -0.1115 0.4998 0.156 Uiso 1 1 calc R
C9 C 0.588(2) -0.1527(14) 0.3584(17) 0.131(8) Uani 1 1 d .
H9 H 0.6467 -0.2018 0.3580 0.157 Uiso 1 1 calc R
C10 C 0.9904(12) 0.0508(8) 0.1993(9) 0.048(3) Uani 1 1 d .
C11 C 0.9647(11) 0.0833(7) 0.3025(8) 0.046(3) Uani 1 1 d .
H11 H 0.8937 0.0465 0.3234 0.056 Uiso 1 1 calc R
C12 C 1.0772(16) 0.0812(13) 0.3853(12) 0.100(6) Uani 1 1 d .
H12A H 1.1561 0.0951 0.3580 0.119 Uiso 1 1 calc R
H12B H 1.0850 0.0192 0.4175 0.119 Uiso 1 1 calc R
C13 C 1.0487(17) 0.1629(10) 0.4672(13) 0.100(6) Uani 1 1 d .
H13A H 1.0371 0.1347 0.5319 0.120 Uiso 1 1 calc R
H13B H 1.1185 0.2084 0.4780 0.120 Uiso 1 1 calc R
C14 C 0.9293(11) 0.2085(7) 0.4191(8) 0.047(3) Uani 1 1 d .
C15 C 0.932(2) 0.1913(9) 0.3033(10) 0.091(6) Uani 1 1 d .
C16 C 0.826(2) 0.110(4) 0.405(4) 0.70(7) Uani 1 1 d .
H16A H 0.7876 0.1010 0.4660 1.048 Uiso 1 1 calc R
H16B H 0.8736 0.0538 0.3924 1.048 Uiso 1 1 calc R
H16C H 0.7593 0.1201 0.3487 1.048 Uiso 1 1 calc R
C17 C 1.003(3) 0.2506(11) 0.2523(14) 0.171(12) Uani 1 1 d .
H17A H 0.9749 0.3149 0.2587 0.256 Uiso 1 1 calc R
H17B H 0.9932 0.2331 0.1818 0.256 Uiso 1 1 calc R
H17C H 1.0922 0.2456 0.2806 0.256 Uiso 1 1 calc R
C18 C 0.7813(19) 0.2019(19) 0.2386(16) 0.172(12) Uani 1 1 d .
H18A H 0.7535 0.2668 0.2409 0.258 Uiso 1 1 calc R
H18B H 0.7235 0.1618 0.2692 0.258 Uiso 1 1 calc R
H18C H 0.7818 0.1832 0.1692 0.258 Uiso 1 1 calc R
C19 C 0.9206(14) 0.3154(8) 0.4394(8) 0.055(3) Uani 1 1 d .
Cd1 Cd 0.85328(7) -0.00720(5) -0.02992(6) 0.0456(2) Uani 1 1 d .
N1 N 0.6721(9) -0.0749(8) 0.0032(8) 0.059(3) Uani 1 1 d .
N2 N 0.4820(14) -0.1464(12) -0.0035(13) 0.113(5) Uani 1 1 d .
N3 N 0.5456(12) -0.1474(9) 0.0942(9) 0.077(4) Uani 1 1 d .
O1 O 0.8944(8) 0.0301(6) 0.1366(6) 0.061(2) Uani 1 1 d .
O2 O 1.1045(8) 0.0494(6) 0.1802(6) 0.061(2) Uani 1 1 d .
O3 O 0.8129(9) 0.3539(6) 0.4287(6) 0.063(2) Uani 1 1 d .
O4 O 1.0265(9) 0.3580(6) 0.4723(7) 0.069(3) Uani 1 1 d .

loop_
_atom_site_aniso_label
_atom_site_aniso_U_11
_atom_site_aniso_U_22
_atom_site_aniso_U_33
_atom_site_aniso_U_23
_atom_site_aniso_U_13
_atom_site_aniso_U_12
C1 0.037(7) 0.119(12) 0.052(7) -0.001(8) 0.003(6) -0.031(7)
C2 0.037(7) 0.119(12) 0.067(9) 0.007(9) -0.004(6) -0.031(7)
C3 0.132(16) 0.155(17) 0.079(12) -0.015(12) 0.049(11) -0.089(14)
C4 0.079(11) 0.121(14) 0.073(11) -0.011(10) 0.024(9) -0.051(10)
C5 0.142(19) 0.25(3) 0.050(10) -0.015(14) -0.017(11) 0.095(19)
C6 0.125(16) 0.26(3) 0.087(13) 0.017(18) 0.009(12) 0.109(19)
C7 0.049(7) 0.107(12) 0.068(9) 0.021(8) 0.008(7) 0.003(8)
C8 0.139(18) 0.133(17) 0.106(16) 0.003(14) -0.026(14) 0.056(15)
C9 0.16(2) 0.107(15) 0.111(17) -0.017(13) -0.017(16) 0.049(14)
C10 0.055(7) 0.047(6) 0.045(6) -0.008(5) 0.014(6) 0.005(5)
C11 0.063(7) 0.049(6) 0.028(5) 0.001(5) 0.008(5) 0.000(5)
C12 0.097(13) 0.126(14) 0.070(10) 0.022(10) -0.005(9) 0.030(11)
C13 0.132(16) 0.066(9) 0.097(13) -0.019(9) -0.001(11) 0.009(10)
C14 0.065(7) 0.042(6) 0.033(6) -0.004(5) 0.006(5) 0.005(5)
C15 0.188(19) 0.049(7) 0.041(7) -0.001(6) 0.030(10) 0.018(9)
C16 0.048(13) 1.03(12) 0.96(11) 0.92(11) -0.12(3) -0.14(3)
C17 0.41(4) 0.047(8) 0.090(12) 0.002(8) 0.139(18) -0.004(14)
C18 0.113(17) 0.26(3) 0.125(18) -0.05(2) -0.031(15) 0.083(19)
C19 0.089(10) 0.045(6) 0.032(6) 0.001(5) 0.016(6) -0.002(6)
Cd1 0.0487(4) 0.0466(4) 0.0438(4) -0.0046(4) 0.0144(3) -0.0047(4)
N1 0.043(6) 0.086(7) 0.050(6) -0.003(6) 0.010(5) -0.013(5)
N2 0.077(10) 0.155(14) 0.111(12) 0.008(12) 0.023(9) -0.021(10)
N3 0.077(8) 0.100(9) 0.059(7) -0.013(7) 0.021(7) -0.034(7)
O1 0.080(6) 0.066(5) 0.036(4) -0.017(4) 0.007(4) -0.018(4)
O2 0.060(5) 0.077(6) 0.045(5) -0.012(4) 0.007(4) 0.007(4)
O3 0.075(6) 0.056(5) 0.057(5) -0.009(4) 0.006(5) 0.019(4)
O4 0.077(6) 0.055(5) 0.080(7) -0.019(5) 0.032(5) -0.020(5)

loop_
_atom_type_symbol
_atom_type_description
_atom_type_scat_dispersion_real
_atom_type_scat_dispersion_imag
_atom_type_scat_source
C C 0.0033 0.0016 'International Tables Vol C Tables 4.2.6.8 and 6.1.1.4'
H H 0.0000 0.0000 'International Tables Vol C Tables 4.2.6.8 and 6.1.1.4'
Cd Cd -0.8075 1.2024 'International Tables Vol C Tables 4.2.6.8 and 6.1.1.4'
N N 0.0061 0.0033 'International Tables Vol C Tables 4.2.6.8 and 6.1.1.4'
O O 0.0106 0.0060 'International Tables Vol C Tables 4.2.6.8 and 6.1.1.4'

loop_
_geom_angle_atom_site_label_1
_geom_angle_atom_site_label_2
_geom_angle_atom_site_label_3
_geom_angle
_geom_angle_site_symmetry_1
_geom_angle_site_symmetry_3
N1 C1 N2 112.1(13) . .
N1 C1 H1 124.0 . .
N2 C1 H1 124.0 . .
N1 C2 N3 110.7(12) . .
N1 C2 H2 124.6 . .
N3 C2 H2 124.6 . .
N3 C3 C4 113.7(13) . .
N3 C3 H3A 108.8 . .
C4 C3 H3A 108.8 . .
N3 C3 H3B 108.8 . .
C4 C3 H3B 108.8 . .
H3A C3 H3B 107.7 . .
C5 C4 C9 115.9(18) . .
C5 C4 C3 122.1(19) . .
C9 C4 C3 122(2) . .
C4 C5 C6 123.9(19) . .
C4 C5 H5 118.0 . .
C6 C5 H5 118.0 . .
C5 C6 C7 122.3(19) . .
C5 C6 H6 118.8 . .
C7 C6 H6 118.8 . .
C6 C7 C8 113.4(17) . .
C6 C7 C7 124.3(19) . 3_656
C8 C7 C7 122.2(18) . 3_656
C9 C8 C7 124.0(19) . .
C9 C8 H8 118.0 . .
C7 C8 H8 118.0 . .
C4 C9 C8 120.1(19) . .
C4 C9 H9 119.9 . .
C8 C9 H9 119.9 . .
O1 C10 O2 124.4(10) . .
O1 C10 C11 116.6(10) . .
O2 C10 C11 119.0(11) . .
C12 C11 C10 116.1(11) . .
C12 C11 C15 99.6(12) . .
C10 C11 C15 111.7(9) . .
C12 C11 H11 109.7 . .
C10 C11 H11 109.7 . .
C15 C11 H11 109.7 . .
C11 C12 C13 106.0(12) . .
C11 C12 H12A 110.5 . .
C13 C12 H12A 110.5 . .
C11 C12 H12B 110.5 . .
C13 C12 H12B 110.5 . .
H12A C12 H12B 108.7 . .
C14 C13 C12 103.9(12) . .
C14 C13 H13A 111.0 . .
C12 C13 H13A 111.0 . .
C14 C13 H13B 111.0 . .
C12 C13 H13B 111.0 . .
H13A C13 H13B 109.0 . .
C13 C14 C19 114.7(11) . .
C13 C14 C15 103.3(11) . .
C19 C14 C15 109.6(9) . .
C13 C14 C16 100.3(13) . .
C19 C14 C16 138(2) . .
C15 C14 C16 82(2) . .
C17 C15 C11 117.1(15) . .
C17 C15 C14 118.7(15) . .
C11 C15 C14 101.1(10) . .
C17 C15 C18 103.5(17) . .
C11 C15 C18 105.9(14) . .
C14 C15 C18 110.0(14) . .
C14 C16 H16A 109.5 . .
C14 C16 H16B 109.5 . .
H16A C16 H16B 109.5 . .
C14 C16 H16C 109.5 . .
H16A C16 H16C 109.5 . .
H16B C16 H16C 109.5 . .
C15 C17 H17A 109.5 . .
C15 C17 H17B 109.5 . .
H17A C17 H17B 109.5 . .
C15 C17 H17C 109.5 . .
H17A C17 H17C 109.5 . .
H17B C17 H17C 109.5 . .
C15 C18 H18A 109.5 . .
C15 C18 H18B 109.5 . .
H18A C18 H18B 109.5 . .
C15 C18 H18C 109.5 . .
H18A C18 H18C 109.5 . .
H18B C18 H18C 109.5 . .
O3 C19 O4 124.5(11) . .
O3 C19 C14 118.9(12) . .
O4 C19 C14 116.6(12) . .
O2 Cd1 N1 110.6(3) 3_755 .
O2 Cd1 O3 95.3(3) 3_755 4_565
N1 Cd1 O3 108.7(4) . 4_565
O2 Cd1 O1 157.4(3) 3_755 .
N1 Cd1 O1 87.7(3) . .
O3 Cd1 O1 91.2(3) 4_565 .
O2 Cd1 O4 84.9(3) 3_755 2_745
N1 Cd1 O4 91.5(4) . 2_745
O3 Cd1 O4 158.2(3) 4_565 2_745
O1 Cd1 O4 81.2(3) . 2_745
O2 Cd1 Cd1 86.1(2) 3_755 3_755
N1 Cd1 Cd1 146.0(3) . 3_755
O3 Cd1 Cd1 98.5(2) 4_565 3_755
O1 Cd1 Cd1 71.5(2) . 3_755
O4 Cd1 Cd1 59.7(2) 2_745 3_755
C2 N1 C1 106.0(10) . .
C2 N1 Cd1 121.2(8) . .
C1 N1 Cd1 132.8(8) . .
C1 N2 N3 103.5(13) . .
C2 N3 N2 107.6(12) . .
C2 N3 C3 129.2(14) . .
N2 N3 C3 123.1(13) . .
C10 O1 Cd1 137.2(7) . .
C10 O2 Cd1 120.5(7) . 3_755
C19 O3 Cd1 104.6(8) . 4_566
C19 O4 Cd1 152.7(8) . 2_755

loop_
_geom_bond_atom_site_label_1
_geom_bond_atom_site_label_2
_geom_bond_distance
_geom_bond_site_symmetry_2
C1 N1 1.342(14) .
C1 N2 1.344(17) .
C1 H1 0.9300 .
C2 N1 1.287(15) .
C2 N3 1.353(15) .
C2 H2 0.9300 .
C3 N3 1.445(16) .
C3 C4 1.53(2) .
C3 H3A 0.9700 .
C3 H3B 0.9700 .
C4 C5 1.33(2) .
C4 C9 1.37(2) .
C5 C6 1.35(3) .
C5 H5 0.9300 .
C6 C7 1.37(2) .
C6 H6 0.9300 .
C7 C8 1.37(2) .
C7 C7 1.47(3) 3_656
C8 C9 1.37(2) .
C8 H8 0.9300 .
C9 H9 0.9300 .
C10 O1 1.251(13) .
C10 O2 1.260(12) .
C10 C11 1.505(13) .
C11 C12 1.499(18) .
C11 C15 1.558(16) .
C11 H11 0.9800 .
C12 C13 1.64(2) .
C12 H12A 0.9700 .
C12 H12B 0.9700 .
C13 C14 1.475(19) .
C13 H13A 0.9700 .
C13 H13B 0.9700 .
C14 C19 1.534(15) .
C14 C15 1.560(15) .
C14 C16 1.76(4) .
C15 C17 1.36(2) .
C15 C18 1.70(2) .
C16 H16A 0.9600 .
C16 H16B 0.9600 .
C16 H16C 0.9600 .
C17 H17A 0.9600 .
C17 H17B 0.9600 .
C17 H17C 0.9600 .
C18 H18A 0.9600 .
C18 H18B 0.9600 .
C18 H18C 0.9600 .
C19 O3 1.246(14) .
C19 O4 1.287(15) .
Cd1 O2 2.186(8) 3_755
Cd1 N1 2.226(9) .
Cd1 O3 2.252(8) 4_565
Cd1 O1 2.257(7) .
Cd1 O4 2.348(8) 2_745
Cd1 Cd1 3.0838(16) 3_755
N2 N3 1.376(18) .
O2 Cd1 2.186(8) 3_755
O3 Cd1 2.252(8) 4_566
O4 Cd1 2.348(8) 2_755

loop_
_geom_torsion_atom_site_label_1
_geom_torsion_atom_site_label_2
_geom_torsion_atom_site_label_3
_geom_torsion_atom_site_label_4
_geom_torsion
_geom_torsion_site_symmetry_1
_geom_torsion_site_symmetry_4
N3 C3 C4 C5 72(2) . .
N3 C3 C4 C9 -108(2) . .
C9 C4 C5 C6 -7(4) . .
C3 C4 C5 C6 173(2) . .
C4 C5 C6 C7 7(4) . .
C5 C6 C7 C8 -1(4) . .
C5 C6 C7 C7 176(2) . 3_656
C6 C7 C8 C9 -3(3) . .
C7 C7 C8 C9 179(2) 3_656 .
C5 C4 C9 C8 2(3) . .
C3 C4 C9 C8 -177.5(19) . .
C7 C8 C9 C4 3(4) . .
O1 C10 C11 C12 163.1(12) . .
O2 C10 C11 C12 -19.4(16) . .
O1 C10 C11 C15 -83.6(14) . .
O2 C10 C11 C15 93.9(14) . .
C10 C11 C12 C13 153.0(11) . .
C15 C11 C12 C13 33.0(14) . .
C11 C12 C13 C14 -4.6(16) . .
C12 C13 C14 C19 -145.4(11) . .
C12 C13 C14 C15 -26.2(15) . .
C12 C13 C14 C16 58(2) . .
C12 C11 C15 C17 81(2) . .
C10 C11 C15 C17 -42(2) . .
C12 C11 C15 C14 -49.2(14) . .
C10 C11 C15 C14 -172.4(11) . .
C12 C11 C15 C18 -164.0(13) . .
C10 C11 C15 C18 72.9(15) . .
C13 C14 C15 C17 -82(2) . .
C19 C14 C15 C17 41(2) . .
C16 C14 C15 C17 179(2) . .
C13 C14 C15 C11 47.9(15) . .
C19 C14 C15 C11 170.5(11) . .
C16 C14 C15 C11 -51.0(16) . .
C13 C14 C15 C18 159.4(14) . .
C19 C14 C15 C18 -77.9(16) . .
C16 C14 C15 C18 60.6(18) . .
C13 C14 C19 O3 -159.0(12) . .
C15 C14 C19 O3 85.4(14) . .
C16 C14 C19 O3 -15(3) . .
C13 C14 C19 O4 17.1(16) . .
C15 C14 C19 O4 -98.5(14) . .
C16 C14 C19 O4 161(2) . .
N3 C2 N1 C1 2.5(18) . .
N3 C2 N1 Cd1 -174.8(9) . .
N2 C1 N1 C2 -1.4(18) . .
N2 C1 N1 Cd1 175.4(11) . .
O2 Cd1 N1 C2 145.4(11) 3_755 .
O3 Cd1 N1 C2 -111.3(12) 4_565 .
O1 Cd1 N1 C2 -20.8(12) . .
O4 Cd1 N1 C2 60.3(12) 2_745 .
Cd1 Cd1 N1 C2 30.2(14) 3_755 .
O2 Cd1 N1 C1 -31.0(14) 3_755 .
O3 Cd1 N1 C1 72.3(13) 4_565 .
O1 Cd1 N1 C1 162.8(13) . .
O4 Cd1 N1 C1 -116.1(13) 2_745 .
Cd1 Cd1 N1 C1 -146.2(11) 3_755 .
N1 C1 N2 N3 -0.3(19) . .
N1 C2 N3 N2 -2.7(19) . .
N1 C2 N3 C3 174.6(16) . .
C1 N2 N3 C2 1.7(18) . .
C1 N2 N3 C3 -175.8(16) . .
C4 C3 N3 C2 50(3) . .
C4 C3 N3 N2 -132.8(18) . .
O2 C10 O1 Cd1 -5.3(19) . .
C11 C10 O1 Cd1 172.0(7) . .
O2 Cd1 O1 C10 14.2(16) 3_755 .
N1 Cd1 O1 C10 158.7(11) . .
O3 Cd1 O1 C10 -92.6(11) 4_565 .
O4 Cd1 O1 C10 66.8(11) 2_745 .
Cd1 Cd1 O1 C10 5.9(11) 3_755 .
O1 C10 O2 Cd1 -0.7(16) . 3_755
C11 C10 O2 Cd1 -178.0(7) . 3_755
O4 C19 O3 Cd1 3.1(13) . 4_566
C14 C19 O3 Cd1 178.9(8) . 4_566
O3 C19 O4 Cd1 -3(3) . 2_755
C14 C19 O4 Cd1 -178.5(12) . 2_755
